data_7213067
loop_
_publ_author_name
'Mori, Akira'
'Yan, Yong Zhe'
'Kato, Nobuo'
'Takeshita, Hitoshi'
'Nozoe, Tetsuo'

_publ_section_title
;
 Thermal cycloaddition reactions of azulene-1,5-quinones and
 azulene-1,7-quinones with cyclic dienes and cycloheptatriene
;
_journal_issue 15
_journal_name_full 'Journal of the Chemical Society, Perkin Transactions 1'
_journal_page_first 2129
_journal_paper_doi 10.1039/a902493j
_journal_year 1999
_chemical_formula_moiety 'C50 H33 Br O4, C6 H6, C6 H6'
_chemical_formula_sum 'C62 H45 Br O4'
_chemical_formula_weight 933.94
_chemical_melting_point 167.5(5)
_chemical_name_systematic
; 
(5_a,6_b,8b_b,9_a,14_a,14a_b,16_b,17_a)-8b-Bromo-
5,6,8b,9,14,14a,16,17-octahydro-5,9,14,17-tetraphenyl-5,17:9,14-
diepoxybenzo[5',6']cyclodeca[1',2'-3,4]cyclopenta[1,2-b]
naphthalene-15,18-dione
;
_space_group_IT_number 15
_symmetry_cell_setting monoclinic
_symmetry_space_group_name_Hall '-C 2yc'
_symmetry_space_group_name_H-M 'C 1 2/c 1'
_atom_sites_solution_hydrogens geom
_atom_sites_solution_primary direct
_atom_sites_solution_secondary difmap
_audit_creation_method SHELXL-97
_cell_angle_alpha 90.00
_cell_angle_beta 99.29(2)
_cell_angle_gamma 90.00
_cell_formula_units_Z 8
_cell_length_a 41.133(9)
_cell_length_b 12.545(2)
_cell_length_c 18.353(3)
_cell_measurement_reflns_used 15
_cell_measurement_temperature 296(2)
_cell_measurement_theta_max 42
_cell_measurement_theta_min 21
_cell_volume 9346(3)
_computing_cell_refinement ' CAD-4 Software (Enraf-Nonius, 1989)'
_computing_data_collection ' CAD-4 Software (Enraf-Nonius, 1989)'
_computing_data_reduction ' MolEN (Fair, 1990)'
_computing_molecular_graphics 'Xtal_GX (Hall & du Boulay, 1995)'
_computing_publication_material 'SHELXL93 (Sheldrick, 1993)'
_computing_structure_refinement 'SHELXL93 (Sheldrick, 1993)'
_computing_structure_solution
; SIR92 (Altomare, Burla, Camalli, Cascarano, Giacovazzo, 
Guagliardi & Polidori, 1994) 
;
_diffrn_ambient_temperature 296(2)
_diffrn_measurement_device_type 'Enraf-Nonius FR590'
_diffrn_measurement_method \w--2\q
_diffrn_radiation_monochromator graphite
_diffrn_radiation_source 'fine-focus sealed tube'
_diffrn_radiation_type 'Cu K\a'
_diffrn_radiation_wavelength 1.54184
_diffrn_reflns_av_R_equivalents 0.0497
_diffrn_reflns_av_sigmaI/netI 0.0782
_diffrn_reflns_limit_h_max 48
_diffrn_reflns_limit_h_min -47
_diffrn_reflns_limit_k_max 14
_diffrn_reflns_limit_k_min 0
_diffrn_reflns_limit_l_max 0
_diffrn_reflns_limit_l_min -21
_diffrn_reflns_number 8232
_diffrn_reflns_theta_max 65.03
_diffrn_reflns_theta_min 3.69
_diffrn_standards_decay_% 15.4
_diffrn_standards_interval_time 120
_diffrn_standards_number 3
_exptl_absorpt_coefficient_mu 1.594
_exptl_absorpt_correction_T_max 0.923
_exptl_absorpt_correction_T_min 0.785
_exptl_absorpt_correction_type empirical
_exptl_absorpt_process_details
; empirical via \y scans (North, Phillips, & Mathews, 1968).
Relative values of T max and T min are 0.9987 and 0.8492, respectively.
;
_exptl_crystal_colour colorless
_exptl_crystal_density_diffrn 1.327
_exptl_crystal_density_method 'not measured'
_exptl_crystal_description plate
_exptl_crystal_F_000 3872
_exptl_crystal_size_max 0.40
_exptl_crystal_size_mid 0.23
_exptl_crystal_size_min 0.05
_refine_diff_density_max .931
_refine_diff_density_min -.823
_refine_ls_extinction_method none
_refine_ls_goodness_of_fit_ref 1.007
_refine_ls_hydrogen_treatment riding
_refine_ls_matrix_type full
_refine_ls_number_parameters 604
_refine_ls_number_reflns 7951
_refine_ls_number_restraints 0
_refine_ls_restrained_S_all 1.007
_refine_ls_R_factor_all 0.1307
_refine_ls_R_factor_gt 0.0606
_refine_ls_shift/su_max 0.000
_refine_ls_shift/su_mean 0.000
_refine_ls_structure_factor_coef Fsqd
_refine_ls_weighting_details 'calc w=1/[\s^2^(Fo^2^)+(0.1020P)^2^+0.0000P] where P=(Fo^2^+2Fc^2^)/3'
_refine_ls_weighting_scheme calc
_refine_ls_wR_factor_gt 0.1464
_refine_ls_wR_factor_ref 0.1820
_reflns_number_gt 4697
_reflns_number_total 7951
_reflns_threshold_expression >2_s(I)
_cod_data_source_file 902493jsup1.cif
_cod_data_source_block 11
_cod_depositor_comments
;
The following automatic conversions were performed:

'_chemical_melting_point' value '167--168' was changed to '167.5(5)'
- the average value was taken and precision was estimated.

Automatic conversion script
Id: cif_fix_values 1891 2012-01-12 08:04:46Z andrius 
;
_cod_database_code 7213067

loop_
_symmetry_equiv_pos_as_xyz
'x, y, z'
'-x, y, -z+1/2'
'x+1/2, y+1/2, z'
'-x+1/2, y+1/2, -z+1/2'
'-x, -y, -z'
'x, -y, z-1/2'
'-x+1/2, -y+1/2, -z'
'x+1/2, -y+1/2, z-1/2'

loop_
_atom_site_label
_atom_site_type_symbol
_atom_site_fract_x
_atom_site_fract_y
_atom_site_fract_z
_atom_site_U_iso_or_equiv
_atom_site_adp_type
_atom_site_occupancy
_atom_site_symmetry_multiplicity
_atom_site_calc_flag
_atom_site_refinement_flags
Br1 Br 0.715365(13) 0.26782(4) 0.14665(3) 0.04912(19) Uani 1 1 d .
O1 O 0.66603(7) -0.0388(2) -0.09066(16) 0.0376(7) Uani 1 1 d .
O2 O 0.62323(7) 0.2247(2) 0.03438(16) 0.0391(7) Uani 1 1 d .
O3 O 0.62926(9) -0.0176(3) 0.1498(2) 0.0533(9) Uani 1 1 d .
O4 O 0.71225(10) -0.2052(3) 0.07887(19) 0.0589(10) Uani 1 1 d .
C1 C 0.63398(15) -0.3061(5) -0.0780(3) 0.0597(15) Uani 1 1 d .
H1 H 0.6153 -0.3087 -0.0556 0.072 Uiso 1 1 calc R
C2 C 0.64511(19) -0.3965(5) -0.1118(4) 0.0749(19) Uani 1 1 d .
H2 H 0.6336 -0.4603 -0.1116 0.090 Uiso 1 1 calc R
C3 C 0.67222(19) -0.3923(5) -0.1447(4) 0.0746(19) Uani 1 1 d .
H3 H 0.6786 -0.4528 -0.1680 0.090 Uiso 1 1 calc R
C4 C 0.69051(16) -0.3006(4) -0.1443(3) 0.0584(15) Uani 1 1 d .
H4 H 0.7094 -0.2986 -0.1660 0.070 Uiso 1 1 calc R
C4a C 0.68000(13) -0.2125(4) -0.1112(3) 0.0440(12) Uani 1 1 d .
C5 C 0.69440(11) -0.1012(4) -0.1006(2) 0.0372(10) Uani 1 1 d .
C6 C 0.71838(11) -0.0965(4) -0.0247(2) 0.0398(11) Uani 1 1 d .
H6 H 0.7374 -0.1424 -0.0273 0.048 Uiso 1 1 calc R
C7 C 0.72988(12) 0.0165(4) -0.0128(3) 0.0445(12) Uani 1 1 d .
H7 H 0.7495 0.0332 -0.0291 0.053 Uiso 1 1 calc R
C8 C 0.71554(12) 0.0961(4) 0.0182(3) 0.0424(11) Uani 1 1 d .
H8 H 0.7254 0.1625 0.0157 0.051 Uiso 1 1 calc R
C8a C 0.68693(10) 0.0947(4) 0.0552(2) 0.0353(10) Uani 1 1 d .
C8b C 0.67700(11) 0.1965(4) 0.0912(2) 0.0366(10) Uani 1 1 d .
C9 C 0.65459(10) 0.2740(4) 0.0355(2) 0.0381(10) Uani 1 1 d .
C9a C 0.65060(12) 0.3755(4) 0.0782(3) 0.0444(12) Uani 1 1 d .
C10 C 0.66253(14) 0.4785(4) 0.0761(3) 0.0558(14) Uani 1 1 d .
H10 H 0.6761 0.4986 0.0425 0.067 Uiso 1 1 calc R
C11 C 0.65318(17) 0.5512(5) 0.1274(4) 0.0688(17) Uani 1 1 d .
H11 H 0.6605 0.6213 0.1273 0.083 Uiso 1 1 calc R
C12 C 0.63390(17) 0.5211(5) 0.1765(4) 0.0749(19) Uani 1 1 d .
H12 H 0.6284 0.5715 0.2096 0.090 Uiso 1 1 calc R
C13 C 0.62199(14) 0.4184(5) 0.1797(3) 0.0580(14) Uani 1 1 d .
H13 H 0.6090 0.3985 0.2146 0.070 Uiso 1 1 calc R
C13a C 0.63035(12) 0.3467(4) 0.1284(3) 0.0485(12) Uani 1 1 d .
C14 C 0.62135(12) 0.2298(4) 0.1129(3) 0.0444(11) Uani 1 1 d .
C14a C 0.65192(11) 0.1605(4) 0.1414(3) 0.0397(11) Uani 1 1 d .
H14a H 0.6602 0.1717 0.1940 0.048 Uiso 1 1 calc R
C15 C 0.64624(11) 0.0427(4) 0.1219(3) 0.0409(11) Uani 1 1 d .
C15a C 0.66696(11) 0.0127(4) 0.0655(2) 0.0360(10) Uani 1 1 d .
C16 C 0.66588(11) -0.0976(4) 0.0341(2) 0.0385(10) Uani 1 1 d .
H16 H 0.6546 -0.1444 0.0647 0.046 Uiso 1 1 calc R
C17 C 0.64720(11) -0.1037(4) -0.0489(2) 0.0391(11) Uani 1 1 d .
C17a C 0.65185(13) -0.2135(4) -0.0793(3) 0.0454(12) Uani 1 1 d .
C18 C 0.70010(12) -0.1383(4) 0.0348(3) 0.0416(11) Uani 1 1 d .
C19 C 0.71040(11) -0.0566(4) -0.1627(2) 0.0385(11) Uani 1 1 d .
C20 C 0.74181(13) -0.0883(5) -0.1716(3) 0.0544(14) Uani 1 1 d .
H20 H 0.7529 -0.1393 -0.1402 0.065 Uiso 1 1 calc R
C21 C 0.75671(14) -0.0444(5) -0.2271(3) 0.0603(15) Uani 1 1 d .
H21 H 0.7777 -0.0665 -0.2329 0.072 Uiso 1 1 calc R
C22 C 0.74080(14) 0.0313(5) -0.2734(3) 0.0567(14) Uani 1 1 d .
H22 H 0.7510 0.0606 -0.3105 0.068 Uiso 1 1 calc R
C23 C 0.71014(14) 0.0632(4) -0.2649(3) 0.0545(13) Uani 1 1 d .
H23 H 0.6993 0.1144 -0.2965 0.065 Uiso 1 1 calc R
C24 C 0.69475(12) 0.0203(4) -0.2095(3) 0.0466(12) Uani 1 1 d .
H24 H 0.6738 0.0435 -0.2040 0.056 Uiso 1 1 calc R
C25 C 0.66267(11) 0.2836(4) -0.0417(2) 0.0375(10) Uani 1 1 d .
C26 C 0.64141(12) 0.2444(4) -0.1006(3) 0.0458(12) Uani 1 1 d .
H26 H 0.6218 0.2123 -0.0933 0.055 Uiso 1 1 calc R
C27 C 0.64907(15) 0.2525(5) -0.1711(3) 0.0590(15) Uani 1 1 d .
H27 H 0.6343 0.2275 -0.2112 0.071 Uiso 1 1 calc R
C28 C 0.67844(15) 0.2973(4) -0.1824(3) 0.0600(15) Uani 1 1 d .
H28 H 0.6838 0.3004 -0.2297 0.072 Uiso 1 1 calc R
C29 C 0.69967(14) 0.3371(5) -0.1239(3) 0.0590(15) Uani 1 1 d .
H29 H 0.7193 0.3686 -0.1314 0.071 Uiso 1 1 calc R
C30 C 0.69201(12) 0.3306(4) -0.0532(3) 0.0506(13) Uani 1 1 d .
H30 H 0.7065 0.3578 -0.0135 0.061 Uiso 1 1 calc R
C31 C 0.58854(13) 0.1978(4) 0.1301(3) 0.0520(13) Uani 1 1 d .
C32 C 0.58491(15) 0.1793(5) 0.2032(3) 0.0694(17) Uani 1 1 d .
H32 H 0.6032 0.1801 0.2404 0.083 Uiso 1 1 calc R
C33 C 0.55405(18) 0.1598(6) 0.2200(4) 0.085(2) Uani 1 1 d .
H33 H 0.5516 0.1489 0.2689 0.101 Uiso 1 1 calc R
C34 C 0.52707(18) 0.1563(6) 0.1661(5) 0.092(2) Uani 1 1 d .
H34 H 0.5063 0.1422 0.1779 0.110 Uiso 1 1 calc R
C35 C 0.53090(16) 0.1737(7) 0.0942(5) 0.093(2) Uani 1 1 d .
H35 H 0.5126 0.1716 0.0571 0.112 Uiso 1 1 calc R
C36 C 0.56144(14) 0.1941(5) 0.0764(4) 0.0664(16) Uani 1 1 d .
H36 H 0.5637 0.2055 0.0274 0.080 Uiso 1 1 calc R
C37 C 0.61227(12) -0.0647(4) -0.0582(3) 0.0450(12) Uani 1 1 d .
C38 C 0.59944(13) 0.0013(4) -0.1160(3) 0.0534(13) Uani 1 1 d .
H38 H 0.6128 0.0231 -0.1496 0.064 Uiso 1 1 calc R
C39 C 0.56727(14) 0.0351(5) -0.1245(4) 0.0685(17) Uani 1 1 d .
H39 H 0.5591 0.0810 -0.1629 0.082 Uiso 1 1 calc R
C40 C 0.54749(14) 0.0016(6) -0.0773(4) 0.077(2) Uani 1 1 d .
H40 H 0.5257 0.0241 -0.0838 0.093 Uiso 1 1 calc R
C41 C 0.55891(14) -0.0644(7) -0.0205(4) 0.080(2) Uani 1 1 d .
H41 H 0.5451 -0.0872 0.0118 0.096 Uiso 1 1 calc R
C42 C 0.59151(13) -0.0975(5) -0.0110(3) 0.0645(16) Uani 1 1 d .
H42 H 0.5995 -0.1427 0.0281 0.077 Uiso 1 1 calc R
C43 C 0.5768(2) -0.2404(8) 0.1529(4) 0.092(2) Uani 1 1 d .
H43 H 0.5994 -0.2410 0.1529 0.110 Uiso 1 1 calc R
C44 C 0.5621(2) -0.1525(7) 0.1746(4) 0.089(2) Uani 1 1 d .
H44 H 0.5746 -0.0922 0.1895 0.107 Uiso 1 1 calc R
C45 C 0.5292(2) -0.1519(7) 0.1749(5) 0.092(2) Uani 1 1 d .
H45 H 0.5192 -0.0906 0.1890 0.111 Uiso 1 1 calc R
C46 C 0.5106(2) -0.2407(8) 0.1546(6) 0.108(3) Uani 1 1 d .
H46 H 0.4881 -0.2402 0.1561 0.130 Uiso 1 1 calc R
C47 C 0.5250(2) -0.3289(8) 0.1325(5) 0.114(3) Uani 1 1 d .
H47 H 0.5127 -0.3898 0.1184 0.137 Uiso 1 1 calc R
C48 C 0.5586(2) -0.3272(9) 0.1310(5) 0.108(3) Uani 1 1 d .
H48 H 0.5687 -0.3869 0.1147 0.129 Uiso 1 1 calc R
C49 C 0.4411(3) -0.4905(12) 0.0461(6) 0.141(4) Uani 1 1 d .
H49 H 0.4370 -0.4795 -0.0047 0.169 Uiso 1 1 calc R
C50 C 0.4303(3) -0.4196(10) 0.0883(8) 0.130(4) Uani 1 1 d .
H50 H 0.4186 -0.3609 0.0673 0.156 Uiso 1 1 calc R
C51 C 0.4362(2) -0.4313(11) 0.1617(8) 0.128(3) Uani 1 1 d .
H51 H 0.4289 -0.3799 0.1919 0.154 Uiso 1 1 calc R
C52 C 0.4529(3) -0.5190(14) 0.1921(7) 0.150(5) Uani 1 1 d .
H52 H 0.4568 -0.5287 0.2430 0.179 Uiso 1 1 calc R
C53 C 0.4640(4) -0.5937(10) 0.1453(11) 0.169(6) Uani 1 1 d .
H53 H 0.4757 -0.6534 0.1648 0.203 Uiso 1 1 calc R
C54 C 0.4577(4) -0.5785(11) 0.0717(8) 0.170(5) Uani 1 1 d .
H54 H 0.4647 -0.6276 0.0395 0.204 Uiso 1 1 calc R

loop_
_atom_site_aniso_label
_atom_site_aniso_U_11
_atom_site_aniso_U_22
_atom_site_aniso_U_33
_atom_site_aniso_U_23
_atom_site_aniso_U_13
_atom_site_aniso_U_12
Br1 0.0472(3) 0.0524(3) 0.0441(3) -0.0103(3) -0.0038(2) -0.0002(3)
O1 0.0435(17) 0.0357(17) 0.0343(17) 0.0030(13) 0.0086(14) -0.0005(14)
O2 0.0388(16) 0.0465(18) 0.0324(16) -0.0017(15) 0.0073(13) -0.0011(14)
O3 0.058(2) 0.056(2) 0.050(2) 0.0002(18) 0.0211(18) -0.0039(18)
O4 0.077(3) 0.059(2) 0.040(2) 0.0112(18) 0.0067(18) 0.0202(19)
C1 0.076(4) 0.051(3) 0.050(3) 0.003(3) 0.003(3) -0.015(3)
C2 0.110(5) 0.039(3) 0.070(4) -0.004(3) -0.002(4) -0.019(3)
C3 0.113(6) 0.045(4) 0.063(4) -0.011(3) 0.007(4) 0.001(4)
C4 0.081(4) 0.046(3) 0.048(3) -0.003(3) 0.009(3) 0.004(3)
C4a 0.061(3) 0.039(3) 0.031(2) -0.005(2) 0.003(2) -0.004(2)
C5 0.045(3) 0.035(2) 0.031(2) -0.0016(19) 0.006(2) 0.007(2)
C6 0.043(3) 0.043(3) 0.033(2) -0.002(2) 0.004(2) 0.005(2)
C7 0.042(3) 0.050(3) 0.040(3) -0.008(2) 0.001(2) -0.002(2)
C8 0.050(3) 0.038(3) 0.039(3) -0.005(2) 0.009(2) -0.001(2)
C8a 0.038(2) 0.041(3) 0.027(2) -0.001(2) 0.0055(19) 0.004(2)
C8b 0.038(2) 0.035(2) 0.034(2) -0.0098(19) -0.0016(19) -0.0034(19)
C9 0.036(2) 0.044(3) 0.033(2) -0.003(2) -0.0002(18) 0.001(2)
C9a 0.047(3) 0.043(3) 0.040(3) -0.003(2) -0.004(2) 0.011(2)
C10 0.062(3) 0.049(3) 0.052(3) -0.004(3) -0.001(3) 0.003(3)
C11 0.085(4) 0.044(3) 0.073(4) -0.013(3) -0.002(4) 0.010(3)
C12 0.090(5) 0.059(4) 0.072(5) -0.023(3) 0.003(4) 0.018(3)
C13 0.065(4) 0.059(4) 0.050(3) -0.009(3) 0.013(3) 0.016(3)
C13a 0.048(3) 0.053(3) 0.044(3) -0.005(2) 0.005(2) 0.011(2)
C14 0.048(3) 0.051(3) 0.036(3) -0.004(2) 0.010(2) 0.003(2)
C14a 0.048(3) 0.042(3) 0.031(2) 0.001(2) 0.011(2) 0.005(2)
C15 0.041(3) 0.049(3) 0.033(3) 0.004(2) 0.006(2) 0.003(2)
C15a 0.041(2) 0.038(3) 0.029(2) 0.003(2) 0.0044(19) 0.002(2)
C16 0.043(3) 0.039(3) 0.032(2) 0.000(2) 0.003(2) -0.002(2)
C17 0.047(3) 0.040(3) 0.029(2) 0.003(2) 0.002(2) -0.008(2)
C17a 0.056(3) 0.037(3) 0.038(3) -0.002(2) -0.006(2) -0.005(2)
C18 0.053(3) 0.038(3) 0.032(2) -0.004(2) 0.002(2) -0.002(2)
C19 0.049(3) 0.040(3) 0.027(2) 0.000(2) 0.007(2) 0.000(2)
C20 0.055(3) 0.065(4) 0.044(3) 0.000(3) 0.013(3) 0.012(3)
C21 0.056(3) 0.078(4) 0.051(3) -0.013(3) 0.022(3) 0.000(3)
C22 0.065(4) 0.071(4) 0.038(3) -0.008(3) 0.019(3) -0.013(3)
C23 0.069(4) 0.054(3) 0.041(3) 0.006(2) 0.011(3) -0.001(3)
C24 0.051(3) 0.053(3) 0.037(3) -0.002(2) 0.011(2) 0.000(2)
C25 0.038(2) 0.038(3) 0.037(2) 0.001(2) 0.0064(19) 0.006(2)
C26 0.050(3) 0.049(3) 0.038(3) 0.005(2) 0.008(2) -0.004(2)
C27 0.075(4) 0.063(4) 0.037(3) -0.005(3) 0.005(3) -0.007(3)
C28 0.082(4) 0.057(4) 0.044(3) 0.010(3) 0.018(3) 0.006(3)
C29 0.062(3) 0.059(4) 0.060(4) 0.020(3) 0.021(3) 0.002(3)
C30 0.048(3) 0.050(3) 0.052(3) 0.004(3) 0.004(2) -0.003(2)
C31 0.051(3) 0.055(3) 0.056(3) 0.001(3) 0.026(3) 0.008(2)
C32 0.062(4) 0.092(5) 0.060(4) 0.008(3) 0.027(3) 0.012(3)
C33 0.081(5) 0.097(5) 0.088(5) 0.021(4) 0.052(4) 0.018(4)
C34 0.066(4) 0.102(6) 0.120(7) 0.013(5) 0.055(5) 0.001(4)
C35 0.046(4) 0.132(7) 0.105(6) -0.001(5) 0.022(4) -0.010(4)
C36 0.051(3) 0.086(4) 0.064(4) -0.004(3) 0.016(3) -0.007(3)
C37 0.045(3) 0.047(3) 0.042(3) -0.004(2) 0.005(2) -0.010(2)
C38 0.050(3) 0.059(3) 0.049(3) 0.005(3) 0.003(2) 0.003(3)
C39 0.056(4) 0.080(4) 0.066(4) 0.000(3) 0.000(3) 0.006(3)
C40 0.040(3) 0.106(5) 0.083(5) -0.016(4) 0.003(3) 0.004(3)
C41 0.045(3) 0.137(7) 0.059(4) 0.008(4) 0.010(3) -0.007(4)
C42 0.052(3) 0.095(5) 0.045(3) 0.012(3) 0.004(3) -0.008(3)
C43 0.078(5) 0.135(8) 0.061(4) 0.017(5) 0.007(4) 0.004(5)
C44 0.092(6) 0.103(6) 0.074(5) 0.019(4) 0.015(4) -0.010(5)
C45 0.084(5) 0.092(6) 0.102(6) 0.000(5) 0.017(4) 0.008(4)
C46 0.077(5) 0.114(7) 0.132(8) 0.004(6) 0.013(5) 0.004(5)
C47 0.099(6) 0.093(6) 0.141(8) -0.013(6) -0.005(6) -0.002(5)
C48 0.102(6) 0.125(8) 0.091(6) -0.014(6) -0.002(5) 0.034(6)
C49 0.172(11) 0.157(11) 0.089(7) -0.010(8) 0.009(7) 0.026(9)
C50 0.113(8) 0.124(9) 0.150(11) 0.031(8) 0.014(8) 0.009(6)
C51 0.102(7) 0.153(10) 0.131(10) -0.010(8) 0.022(7) 0.011(7)
C52 0.131(10) 0.201(15) 0.109(9) 0.028(10) -0.003(7) -0.015(10)
C53 0.193(14) 0.101(9) 0.200(16) 0.034(10) -0.010(13) 0.024(8)
C54 0.241(16) 0.121(10) 0.144(12) -0.018(9) 0.024(11) 0.054(10)

loop_
_atom_type_symbol
_atom_type_description
_atom_type_scat_dispersion_real
_atom_type_scat_dispersion_imag
_atom_type_scat_source
C C .0181 .0091 'International Tables Vol C Tables 4.2.6.8 and 6.1.1.4'
H H .0000 .0000 'International Tables Vol C Tables 4.2.6.8 and 6.1.1.4'
O O .0492 .0322 'International Tables Vol C Tables 4.2.6.8 and 6.1.1.4'
Br Br -.6763 1.2805 'International Tables Vol C Tables 4.2.6.8 and 6.1.1.4'

loop_
_geom_angle_atom_site_label_1
_geom_angle_atom_site_label_2
_geom_angle_atom_site_label_3
_geom_angle
C17 O1 C5 106.1(3)
C9 O2 C14 99.1(3)
C17a C1 C2 117.4(6)
C3 C2 C1 121.2(6)
C2 C3 C4 121.4(6)
C4a C4 C3 117.9(6)
C4 C4a C17a 122.0(5)
C4 C4a C5 131.1(5)
C17a C4a C5 106.8(4)
O1 C5 C19 110.7(4)
O1 C5 C4a 102.1(4)
C19 C5 C4a 116.9(4)
O1 C5 C6 105.8(3)
C19 C5 C6 111.5(4)
C4a C5 C6 108.9(4)
C7 C6 C18 113.9(4)
C7 C6 C5 107.6(4)
C18 C6 C5 108.2(4)
C8 C7 C6 128.3(5)
C7 C8 C8a 129.7(5)
C15a C8a C8 129.4(4)
C15a C8a C8b 111.5(4)
C8 C8a C8b 119.1(4)
C8a C8b C14a 105.3(4)
C8a C8b C9 113.7(4)
C14a C8b C9 100.8(3)
C8a C8b Br1 111.1(3)
C14a C8b Br1 112.4(3)
C9 C8b Br1 113.0(3)
O2 C9 C25 110.9(3)
O2 C9 C9a 101.4(4)
C25 C9 C9a 118.4(4)
O2 C9 C8b 99.9(3)
C25 C9 C8b 117.3(4)
C9a C9 C8b 106.3(3)
C10 C9a C13a 121.1(5)
C10 C9a C9 134.4(5)
C13a C9a C9 104.5(4)
C9a C10 C11 116.7(6)
C12 C11 C10 121.3(6)
C11 C12 C13 122.7(6)
C12 C13 C13a 116.5(6)
C13 C13a C9a 121.6(5)
C13 C13a C14 132.1(5)
C9a C13a C14 106.3(4)
O2 C14 C31 113.1(4)
O2 C14 C13a 100.2(4)
C31 C14 C13a 114.8(4)
O2 C14 C14a 98.0(3)
C31 C14 C14a 119.4(4)
C13a C14 C14a 108.5(4)
C15 C14a C14 112.2(4)
C15 C14a C8b 103.4(4)
C14 C14a C8b 102.5(4)
O3 C15 C15a 125.1(5)
O3 C15 C14a 125.9(4)
C15a C15 C14a 108.9(4)
C8a C15a C15 109.6(4)
C8a C15a C16 129.1(4)
C15 C15a C16 121.1(4)
C18 C16 C15a 110.1(4)
C18 C16 C17 107.5(4)
C15a C16 C17 113.1(4)
O1 C17 C37 110.2(4)
O1 C17 C17a 102.1(4)
C37 C17 C17a 115.6(4)
O1 C17 C16 105.4(3)
C37 C17 C16 113.4(4)
C17a C17 C16 109.1(4)
C1 C17a C4a 120.1(5)
C1 C17a C17 131.6(5)
C4a C17a C17 108.3(4)
O4 C18 C16 121.8(4)
O4 C18 C6 121.3(5)
C16 C18 C6 116.8(4)
C24 C19 C20 118.4(4)
C24 C19 C5 120.8(4)
C20 C19 C5 120.7(4)
C21 C20 C19 120.3(5)
C22 C21 C20 120.6(5)
C23 C22 C21 119.6(5)
C22 C23 C24 120.8(5)
C19 C24 C23 120.3(5)
C26 C25 C30 119.5(4)
C26 C25 C9 120.2(4)
C30 C25 C9 120.3(4)
C25 C26 C27 120.0(5)
C28 C27 C26 120.5(5)
C29 C28 C27 119.8(5)
C28 C29 C30 120.1(5)
C29 C30 C25 120.1(5)
C36 C31 C32 119.2(5)
C36 C31 C14 121.3(5)
C32 C31 C14 119.3(5)
C33 C32 C31 119.4(6)
C34 C33 C32 121.1(7)
C33 C34 C35 119.1(6)
C34 C35 C36 120.7(7)
C31 C36 C35 120.5(6)
C42 C37 C38 117.7(5)
C42 C37 C17 120.8(5)
C38 C37 C17 121.5(4)
C39 C38 C37 121.0(5)
C40 C39 C38 120.0(6)
C39 C40 C41 121.0(6)
C40 C41 C42 119.2(6)
C37 C42 C41 121.1(6)
C48 C43 C44 119.7(8)
C43 C44 C45 120.1(8)
C44 C45 C46 120.7(8)
C47 C46 C45 119.7(8)
C46 C47 C48 118.7(9)
C43 C48 C47 121.1(9)
C50 C49 C54 123.7(12)
C49 C50 C51 120.1(12)
C50 C51 C52 119.7(12)
C51 C52 C53 118.8(12)
C54 C53 C52 119.5(13)
C49 C54 C53 118.2(13)

loop_
_geom_bond_atom_site_label_1
_geom_bond_atom_site_label_2
_geom_bond_distance
Br1 C8b 1.952(4)
O1 C17 1.429(5)
O1 C5 1.441(5)
O2 C9 1.428(5)
O2 C14 1.457(5)
O3 C15 1.199(6)
O4 C18 1.216(6)
C1 C17a 1.377(7)
C1 C2 1.404(9)
C2 C3 1.352(9)
C3 C4 1.375(8)
C4 C4a 1.364(7)
C4a C17a 1.380(7)
C4a C5 1.517(6)
C5 C19 1.512(6)
C5 C6 1.574(6)
C6 C7 1.499(7)
C6 C18 1.515(7)
C7 C8 1.333(7)
C8 C8a 1.450(6)
C8a C15a 1.349(6)
C8a C8b 1.524(6)
C8b C14a 1.557(6)
C8b C9 1.593(6)
C9 C25 1.511(6)
C9 C9a 1.519(7)
C9a C10 1.384(7)
C9a C13a 1.386(7)
C10 C11 1.407(8)
C11 C12 1.347(9)
C12 C13 1.384(9)
C13 C13a 1.385(7)
C13a C14 1.527(7)
C14 C31 1.490(7)
C14 C14a 1.549(7)
C14a C15 1.530(7)
C15 C15a 1.491(6)
C15a C16 1.497(6)
C16 C18 1.495(6)
C16 C17 1.593(6)
C17 C37 1.501(7)
C17 C17a 1.509(7)
C19 C24 1.380(7)
C19 C20 1.387(7)
C20 C21 1.384(7)
C21 C22 1.369(8)
C22 C23 1.356(7)
C23 C24 1.390(7)
C25 C26 1.367(7)
C25 C30 1.390(7)
C26 C27 1.385(7)
C27 C28 1.378(8)
C28 C29 1.365(8)
C29 C30 1.385(7)
C31 C36 1.364(8)
C31 C32 1.394(8)
C32 C33 1.376(8)
C33 C34 1.363(10)
C34 C35 1.371(10)
C35 C36 1.372(8)
C37 C42 1.374(7)
C37 C38 1.381(7)
C38 C39 1.374(8)
C39 C40 1.348(9)
C40 C41 1.355(10)
C41 C42 1.388(8)
C43 C48 1.346(12)
C43 C44 1.348(11)
C44 C45 1.354(10)
C45 C46 1.368(11)
C46 C47 1.350(12)
C47 C48 1.384(12)
C49 C50 1.302(14)
C49 C54 1.343(15)
C50 C51 1.338(14)
C51 C52 1.368(16)
C52 C53 1.397(17)
C53 C54 1.347(17)

loop_
_geom_torsion_atom_site_label_1
_geom_torsion_atom_site_label_2
_geom_torsion_atom_site_label_3
_geom_torsion_atom_site_label_4
_geom_torsion
C17a C1 C2 C3 -0.3(9)
C1 C2 C3 C4 2.0(10)
C2 C3 C4 C4a -1.6(9)
C3 C4 C4a C17a -0.5(8)
C3 C4 C4a C5 179.2(5)
C17 O1 C5 C19 162.4(4)
C17 O1 C5 C4a 37.2(4)
C17 O1 C5 C6 -76.7(4)
C4 C4a C5 O1 157.4(5)
C17a C4a C5 O1 -22.9(5)
C4 C4a C5 C19 36.4(7)
C17a C4a C5 C19 -143.9(4)
C4 C4a C5 C6 -91.1(6)
C17a C4a C5 C6 88.7(5)
O1 C5 C6 C7 -66.1(4)
C19 C5 C6 C7 54.3(5)
C4a C5 C6 C7 -175.2(4)
O1 C5 C6 C18 57.3(5)
C19 C5 C6 C18 177.7(4)
C4a C5 C6 C18 -51.8(5)
C18 C6 C7 C8 -32.8(7)
C5 C6 C7 C8 87.1(6)
C6 C7 C8 C8a 6.5(9)
C7 C8 C8a C15a -2.3(9)
C7 C8 C8a C8b 175.4(5)
C15a C8a C8b C14a 12.2(5)
C8 C8a C8b C14a -166.0(4)
C15a C8a C8b C9 -97.2(5)
C8 C8a C8b C9 84.7(5)
C15a C8a C8b Br1 134.1(3)
C8 C8a C8b Br1 -44.0(5)
C14 O2 C9 C25 -177.8(4)
C14 O2 C9 C9a -51.1(4)
C14 O2 C9 C8b 57.9(4)
C8a C8b C9 O2 81.5(4)
C14a C8b C9 O2 -30.6(4)
Br1 C8b C9 O2 -150.8(3)
C8a C8b C9 C25 -38.3(5)
C14a C8b C9 C25 -150.5(4)
Br1 C8b C9 C25 89.4(4)
C8a C8b C9 C9a -173.4(4)
C14a C8b C9 C9a 74.5(4)
Br1 C8b C9 C9a -45.6(4)
O2 C9 C9a C10 -147.2(5)
C25 C9 C9a C10 -25.7(8)
C8b C9 C9a C10 108.7(6)
O2 C9 C9a C13a 33.4(4)
C25 C9 C9a C13a 154.9(4)
C8b C9 C9a C13a -70.6(4)
C13a C9a C10 C11 0.3(8)
C9 C9a C10 C11 -179.0(5)
C9a C10 C11 C12 0.8(9)
C10 C11 C12 C13 -0.3(10)
C11 C12 C13 C13a -1.2(9)
C12 C13 C13a C9a 2.3(8)
C12 C13 C13a C14 -177.8(5)
C10 C9a C13a C13 -1.9(8)
C9 C9a C13a C13 177.6(5)
C10 C9a C13a C14 178.2(4)
C9 C9a C13a C14 -2.3(5)
C9 O2 C14 C31 171.7(4)
C9 O2 C14 C13a 49.0(4)
C9 O2 C14 C14a -61.5(4)
C13 C13a C14 O2 151.5(5)
C9a C13a C14 O2 -28.7(5)
C13 C13a C14 C31 30.0(8)
C9a C13a C14 C31 -150.1(4)
C13 C13a C14 C14a -106.5(6)
C9a C13a C14 C14a 73.4(5)
O2 C14 C14a C15 -71.1(4)
C31 C14 C14a C15 51.1(6)
C13a C14 C14a C15 -174.7(4)
O2 C14 C14a C8b 39.2(4)
C31 C14 C14a C8b 161.4(4)
C13a C14 C14a C8b -64.4(5)
C8a C8b C14a C15 -7.2(4)
C9 C8b C14a C15 111.2(4)
Br1 C8b C14a C15 -128.3(3)
C8a C8b C14a C14 -124.0(4)
C9 C8b C14a C14 -5.6(4)
Br1 C8b C14a C14 114.9(3)
C14 C14a C15 O3 -72.9(6)
C8b C14a C15 O3 177.4(5)
C14 C14a C15 C15a 110.6(4)
C8b C14a C15 C15a 0.9(5)
C8 C8a C15a C15 166.1(4)
C8b C8a C15a C15 -11.8(5)
C8 C8a C15a C16 -8.3(8)
C8b C8a C15a C16 173.8(4)
O3 C15 C15a C8a -169.8(5)
C14a C15 C15a C8a 6.7(5)
O3 C15 C15a C16 5.2(7)
C14a C15 C15a C16 -178.3(4)
C8a C15a C16 C18 41.1(6)
C15 C15a C16 C18 -132.7(4)
C8a C15a C16 C17 -79.1(6)
C15 C15a C16 C17 107.1(5)
C5 O1 C17 C37 -159.9(4)
C5 O1 C17 C17a -36.5(4)
C5 O1 C17 C16 77.4(4)
C18 C16 C17 O1 -59.2(4)
C15a C16 C17 O1 62.5(5)
C18 C16 C17 C37 -179.8(4)
C15a C16 C17 C37 -58.1(5)
C18 C16 C17 C17a 49.8(5)
C15a C16 C17 C17a 171.5(4)
C2 C1 C17a C4a -1.7(8)
C2 C1 C17a C17 -179.9(5)
C4 C4a C17a C1 2.1(8)
C5 C4a C17a C1 -177.6(5)
C4 C4a C17a C17 -179.3(5)
C5 C4a C17a C17 1.0(5)
O1 C17 C17a C1 -160.1(5)
C37 C17 C17a C1 -40.5(8)
C16 C17 C17a C1 88.7(6)
O1 C17 C17a C4a 21.5(5)
C37 C17 C17a C4a 141.1(4)
C16 C17 C17a C4a -89.7(5)
C15a C16 C18 O4 105.8(5)
C17 C16 C18 O4 -130.6(5)
C15a C16 C18 C6 -77.3(5)
C17 C16 C18 C6 46.3(5)
C7 C6 C18 O4 -109.4(5)
C5 C6 C18 O4 131.1(5)
C7 C6 C18 C16 73.7(5)
C5 C6 C18 C16 -45.9(5)
O1 C5 C19 C24 -11.3(6)
C4a C5 C19 C24 105.0(5)
C6 C5 C19 C24 -128.8(5)
O1 C5 C19 C20 165.6(4)
C4a C5 C19 C20 -78.1(6)
C6 C5 C19 C20 48.1(6)
C24 C19 C20 C21 -0.8(8)
C5 C19 C20 C21 -177.8(5)
C19 C20 C21 C22 0.5(9)
C20 C21 C22 C23 -0.2(9)
C21 C22 C23 C24 0.3(8)
C20 C19 C24 C23 0.9(7)
C5 C19 C24 C23 177.9(5)
C22 C23 C24 C19 -0.7(8)
O2 C9 C25 C26 -1.9(6)
C9a C9 C25 C26 -118.5(5)
C8b C9 C25 C26 111.9(5)
O2 C9 C25 C30 179.3(4)
C9a C9 C25 C30 62.7(6)
C8b C9 C25 C30 -66.9(6)
C30 C25 C26 C27 -0.6(7)
C9 C25 C26 C27 -179.4(5)
C25 C26 C27 C28 1.8(8)
C26 C27 C28 C29 -2.1(9)
C27 C28 C29 C30 1.2(9)
C28 C29 C30 C25 0.0(8)
C26 C25 C30 C29 -0.3(7)
C9 C25 C30 C29 178.5(5)
O2 C14 C31 C36 -17.1(7)
C13a C14 C31 C36 97.0(6)
C14a C14 C31 C36 -131.6(6)
O2 C14 C31 C32 167.9(5)
C13a C14 C31 C32 -78.0(6)
C14a C14 C31 C32 53.5(7)
C36 C31 C32 C33 -1.3(9)
C14 C31 C32 C33 173.8(6)
C31 C32 C33 C34 1.3(11)
C32 C33 C34 C35 -0.7(13)
C33 C34 C35 C36 0.2(13)
C32 C31 C36 C35 0.8(10)
C14 C31 C36 C35 -174.2(6)
C34 C35 C36 C31 -0.2(12)
O1 C17 C37 C42 -164.8(5)
C17a C17 C37 C42 80.2(6)
C16 C17 C37 C42 -46.9(6)
O1 C17 C37 C38 18.1(6)
C17a C17 C37 C38 -97.0(6)
C16 C17 C37 C38 136.0(5)
C42 C37 C38 C39 1.7(8)
C17 C37 C38 C39 178.9(5)
C37 C38 C39 C40 -1.8(9)
C38 C39 C40 C41 0.8(11)
C39 C40 C41 C42 0.1(11)
C38 C37 C42 C41 -0.8(9)
C17 C37 C42 C41 -178.0(6)
C40 C41 C42 C37 -0.1(11)
C48 C43 C44 C45 0.4(12)
C43 C44 C45 C46 1.3(13)
C44 C45 C46 C47 -1.6(15)
C45 C46 C47 C48 0.1(15)
C44 C43 C48 C47 -1.8(13)
C46 C47 C48 C43 1.6(15)
C54 C49 C50 C51 1(2)
C49 C50 C51 C52 -1.4(19)
C50 C51 C52 C53 1.2(19)
C51 C52 C53 C54 -1(2)
C50 C49 C54 C53 -1(2)
C52 C53 C54 C49 1(2)
